data_4026963
loop_
_publ_author_name
'Eric L. Dane'
'Bj\"orn Corzilius'
'Egon Rizzato'
'Pierre Stocker'
'Thorsten Maly'
'Albert A. Smith'
'Robert G. Griffin'
'Olivier Ouari'
'Paul Tordo'
'Timothy M. Swager'

_publ_section_title
;
 Rigid Orthogonal Bis-TEMPO Biradicals with Improved Solubility for
 Dynamic Nuclear Polarization
;
_journal_name_full 'Journal of Organic Chemistry'
_journal_page_first 1789
_journal_page_last 1797
_journal_paper_doi 10.1021/jo202349j
_journal_volume 77
_journal_year 2012
_chemical_compound_source 'synthesis as described'
_chemical_formula_moiety 'C23 H40 N2 O2 S4'
_chemical_formula_sum 'C23 H40 N2 O2 S4'
_chemical_formula_weight 504.81
_chemical_name_systematic
;
 ?
;
_space_group_IT_number 14
_symmetry_cell_setting monoclinic
_symmetry_Int_Tables_number 14
_symmetry_space_group_name_Hall '-P 2ybc'
_symmetry_space_group_name_H-M 'P 1 21/c 1'
_atom_sites_solution_hydrogens geom
_atom_sites_solution_primary direct
_atom_sites_solution_secondary difmap
_audit_conform_dict_location ftp://ftp.iucr.org/pub/cif_core.dic
_audit_conform_dict_name cif_core.dic
_audit_conform_dict_version 2.3
_audit_creation_date 2009-03-10T09:37:30-00:00
_audit_creation_method 'WinGX routine CIF_UPDATE'
_cell_angle_alpha 90
_cell_angle_beta 104.737(1)
_cell_angle_gamma 90
_cell_formula_units_Z 4
_cell_length_a 11.5578(3)
_cell_length_b 17.3536(4)
_cell_length_c 13.7567(4)
_cell_measurement_reflns_used 25827
_cell_measurement_temperature 293(2)
_cell_measurement_theta_max 28.68
_cell_measurement_theta_min 1.82
_cell_measurement_wavelength 0.71073
_cell_volume 2668.41(12)
_computing_molecular_graphics 'Ortep-3 for Windows (Farrugia, 1997)'
_computing_publication_material 'WinGX publication routines (Farrugia, 1999)'
_computing_structure_refinement 'SHELXL-97 (Sheldrick, 1997)'
_computing_structure_solution 'SHELXS-86 (Sheldrick, 1986)'
_diffrn_ambient_temperature 293(2)
_diffrn_measured_fraction_theta_full 0.97
_diffrn_measured_fraction_theta_max 0.97
_diffrn_measurement_device_type KappaCCD
_diffrn_measurement_method 'Phi scan'
_diffrn_radiation_monochromator graphite
_diffrn_radiation_probe x-ray
_diffrn_radiation_type MoK\a
_diffrn_radiation_wavelength 0.71073
_diffrn_reflns_av_R_equivalents 0.075
_diffrn_reflns_av_unetI/netI 0.0562
_diffrn_reflns_limit_h_max 15
_diffrn_reflns_limit_h_min 0
_diffrn_reflns_limit_k_max 23
_diffrn_reflns_limit_k_min 0
_diffrn_reflns_limit_l_max 17
_diffrn_reflns_limit_l_min -18
_diffrn_reflns_number 25827
_diffrn_reflns_theta_full 28.68
_diffrn_reflns_theta_max 28.68
_diffrn_reflns_theta_min 1.82
_diffrn_source 'fine-focus sealed tube'
_diffrn_standards_number none
_exptl_absorpt_coefficient_mu 0.378
_exptl_absorpt_correction_type none
_exptl_crystal_colour colorless
_exptl_crystal_density_diffrn 1.257
_exptl_crystal_description prism
_exptl_crystal_F_000 1088
_exptl_crystal_size_max 0.2
_exptl_crystal_size_mid 0.2
_exptl_crystal_size_min 0.05
_refine_diff_density_max 1.08
_refine_diff_density_min -0.94
_refine_diff_density_rms 0.07
_refine_ls_extinction_method none
_refine_ls_goodness_of_fit_ref 1.037
_refine_ls_hydrogen_treatment constr
_refine_ls_matrix_type full
_refine_ls_number_parameters 307
_refine_ls_number_reflns 6679
_refine_ls_number_restraints 0
_refine_ls_restrained_S_all 1.037
_refine_ls_R_factor_all 0.1283
_refine_ls_R_factor_gt 0.0755
_refine_ls_shift/su_max 0
_refine_ls_shift/su_mean 0
_refine_ls_structure_factor_coef Fsqd
_refine_ls_weighting_details 'calc w=1/[\s^2^(Fo^2^)+(0.0766P)^2^+3.8215P] where P=(Fo^2^+2Fc^2^)/3'
_refine_ls_weighting_scheme calc
_refine_ls_wR_factor_gt 0.1732
_refine_ls_wR_factor_ref 0.2069
_reflns_number_gt 4165
_reflns_number_total 6679
_reflns_threshold_expression >2sigma(I)
_cod_data_source_file jo202349j_si_002.cif
_cod_data_source_block 99i
_cod_original_sg_symbol_H-M 'P 21/c'
_cod_database_code 4026963

loop_
_symmetry_equiv_pos_as_xyz
'x, y, z'
'-x, y+1/2, -z+1/2'
'-x, -y, -z'
'x, -y-1/2, z-1/2'

loop_
_atom_site_label
_atom_site_type_symbol
_atom_site_fract_x
_atom_site_fract_y
_atom_site_fract_z
_atom_site_U_iso_or_equiv
_atom_site_adp_type
_atom_site_occupancy
_atom_site_symmetry_multiplicity
_atom_site_calc_flag
_atom_site_refinement_flags
_atom_site_disorder_assembly
_atom_site_disorder_group
C1 C 0.2376(3) 0.14427(18) 0.2074(3) 0.0421(7) Uani 1 1 d . A .
C2 C 0.3676(3) 0.1672(2) 0.2566(3) 0.0494(9) Uani 1 1 d . . .
H2A H 0.388 0.1489 0.3255 0.059 Uiso 1 1 calc R . .
H2B H 0.3723 0.223 0.2589 0.059 Uiso 1 1 calc R . .
C3 C 0.4629(3) 0.02758(19) 0.2094(2) 0.0413(7) Uani 1 1 d . . .
C4 C 0.5394(3) -0.0117(2) 0.1477(3) 0.0538(9) Uani 1 1 d . . .
H4A H 0.547 0.0235 0.0948 0.065 Uiso 1 1 calc R . .
H4B H 0.4964 -0.0567 0.1154 0.065 Uiso 1 1 calc R . .
C5 C 0.6654(3) -0.0372(2) 0.2049(3) 0.0510(9) Uani 1 1 d . . .
C6 C 0.5585(3) -0.07691(18) 0.3425(2) 0.0406(7) Uani 1 1 d . . .
C7 C 0.5018(3) 0.00314(18) 0.3205(2) 0.0401(7) Uani 1 1 d . . .
H7A H 0.5586 0.0409 0.3566 0.048 Uiso 1 1 calc R . .
H7B H 0.4322 0.0052 0.3477 0.048 Uiso 1 1 calc R . .
C8 C 0.2224(3) 0.0570(2) 0.2118(3) 0.0480(8) Uani 1 1 d . . .
H8A H 0.1385 0.045 0.1842 0.058 Uiso 1 1 calc R . .
H8B H 0.2429 0.0415 0.2819 0.058 Uiso 1 1 calc R . .
C9 C 0.2015(3) 0.1762(2) 0.0999(3) 0.0525(9) Uani 1 1 d . . .
H9A H 0.2534 0.1538 0.0621 0.063 Uiso 1 1 calc R . .
H9B H 0.215 0.2314 0.1026 0.063 Uiso 1 1 calc R . .
C10 C -0.0339(3) 0.2096(2) 0.1089(4) 0.0588(10) Uani 1 1 d . . .
C12 C -0.0962(3) 0.3535(2) 0.0884(3) 0.0583(11) Uani 1 1 d . . .
C13 C -0.2415(3) 0.2486(2) -0.0086(3) 0.0485(8) Uani 1 1 d . . .
C14 C -0.1701(3) 0.1931(2) 0.0702(3) 0.0569(10) Uani 1 1 d . A .
H14A H -0.1799 0.1416 0.0421 0.068 Uiso 1 1 calc R . .
H14B H -0.2048 0.1935 0.1274 0.068 Uiso 1 1 calc R . .
C15 C 0.1640(3) 0.1838(3) 0.2718(3) 0.0637(11) Uani 1 1 d . . .
H15A H 0.1795 0.2387 0.272 0.076 Uiso 1 1 calc R A .
H15B H 0.193 0.1657 0.3404 0.076 Uiso 1 1 calc R . .
C16 C 0.7478(4) 0.0314(3) 0.2470(4) 0.0808(15) Uani 1 1 d . . .
H16A H 0.7099 0.0635 0.2868 0.121 Uiso 1 1 calc R . .
H16B H 0.7625 0.061 0.1924 0.121 Uiso 1 1 calc R . .
H16C H 0.8223 0.0125 0.2881 0.121 Uiso 1 1 calc R . .
C17 C 0.7196(5) -0.0852(3) 0.1355(4) 0.0947(19) Uani 1 1 d . . .
H17A H 0.7993 -0.1003 0.1702 0.142 Uiso 1 1 calc R . .
H17B H 0.7221 -0.0554 0.0773 0.142 Uiso 1 1 calc R . .
H17C H 0.6716 -0.1304 0.1149 0.142 Uiso 1 1 calc R . .
C18 C 0.6120(4) -0.0838(3) 0.4550(3) 0.0662(12) Uani 1 1 d . . .
H18A H 0.643 -0.1349 0.4706 0.099 Uiso 1 1 calc R . .
H18B H 0.5513 -0.0738 0.4898 0.099 Uiso 1 1 calc R . .
H18C H 0.6757 -0.0471 0.4758 0.099 Uiso 1 1 calc R . .
C19 C 0.4686(3) -0.1423(2) 0.3083(3) 0.0547(9) Uani 1 1 d . . .
H19A H 0.4468 -0.1451 0.2362 0.082 Uiso 1 1 calc R . .
H19B H 0.3984 -0.1327 0.3317 0.082 Uiso 1 1 calc R . .
H19C H 0.504 -0.1902 0.3355 0.082 Uiso 1 1 calc R . .
C22 C -0.3737(3) 0.2321(3) -0.0204(4) 0.0701(12) Uani 1 1 d . A .
H22A H -0.3925 0.2391 0.0431 0.105 Uiso 1 1 calc R . .
H22B H -0.391 0.18 -0.0427 0.105 Uiso 1 1 calc R . .
H22C H -0.4209 0.2669 -0.0689 0.105 Uiso 1 1 calc R . .
C23 C -0.2149(4) 0.2408(3) -0.1114(3) 0.0770(13) Uani 1 1 d . A .
H23A H -0.2687 0.2729 -0.1591 0.115 Uiso 1 1 calc R . .
H23B H -0.2252 0.1881 -0.133 0.115 Uiso 1 1 calc R . .
H23C H -0.1339 0.2564 -0.1066 0.115 Uiso 1 1 calc R . .
C11A C -0.0065(5) 0.2969(3) 0.0855(5) 0.0421(12) Uani 0.6 1 d P A 1
H11A H 0.0671 0.3122 0.1332 0.051 Uiso 0.6 1 calc PR A 1
H11B H 0.0082 0.2985 0.0192 0.051 Uiso 0.6 1 calc PR A 1
C20A C -0.1180(6) 0.3626(4) 0.2002(5) 0.0610(17) Uani 0.6 1 d P A 1
H20A H -0.0434 0.3741 0.2476 0.092 Uiso 0.6 1 calc PR A 1
H20B H -0.1498 0.3154 0.219 0.092 Uiso 0.6 1 calc PR A 1
H20C H -0.1736 0.4037 0.2 0.092 Uiso 0.6 1 calc PR A 1
C21A C -0.0704(7) 0.4327(4) 0.0537(8) 0.069(2) Uani 0.6 1 d P A 1
H21A H -0.1247 0.4693 0.0702 0.104 Uiso 0.6 1 calc PR A 1
H21B H -0.0804 0.4321 -0.0177 0.104 Uiso 0.6 1 calc PR A 1
H21C H 0.0103 0.447 0.0865 0.104 Uiso 0.6 1 calc PR A 1
C11B C -0.0191(9) 0.2940(6) 0.1528(9) 0.054(2) Uani 0.4 1 d P A 2
H11C H -0.0372 0.2934 0.2179 0.065 Uiso 0.4 1 calc PR A 2
H11D H 0.0639 0.3092 0.1634 0.065 Uiso 0.4 1 calc PR A 2
C20B C -0.0955(11) 0.4261(7) 0.1306(13) 0.087(4) Uani 0.4 1 d P A 2
H20D H -0.1349 0.424 0.1842 0.13 Uiso 0.4 1 calc PR A 2
H20E H -0.1367 0.4617 0.0802 0.13 Uiso 0.4 1 calc PR A 2
H20F H -0.0143 0.4429 0.1567 0.13 Uiso 0.4 1 calc PR A 2
C21B C -0.0173(10) 0.3695(7) -0.0034(9) 0.073(3) Uani 0.4 1 d P A 2
H21D H -0.0653 0.4 -0.0569 0.109 Uiso 0.4 1 calc PR A 2
H21E H 0.0006 0.3209 -0.0297 0.109 Uiso 0.4 1 calc PR A 2
H21F H 0.0559 0.3962 0.0261 0.109 Uiso 0.4 1 calc PR A 2
N1 N 0.6549(2) -0.08547(16) 0.2900(2) 0.0441(7) Uani 1 1 d . . .
N2 N -0.2160(3) 0.32833(17) 0.0282(2) 0.0503(7) Uani 1 1 d . A .
O1 O 0.7312(3) -0.13900(18) 0.3198(3) 0.0781(10) Uani 1 1 d . . .
O2 O -0.2970(3) 0.37927(17) -0.0033(3) 0.0869(11) Uani 1 1 d . . .
S1 S 0.47835(8) 0.13187(5) 0.19621(8) 0.0526(3) Uani 1 1 d . . .
S2 S 0.30855(8) -0.00046(5) 0.14724(7) 0.0520(3) Uani 1 1 d . . .
S3 S 0.04710(9) 0.15805(7) 0.03253(8) 0.0646(3) Uani 1 1 d . A .
S4 S 0.00439(10) 0.16957(9) 0.23422(10) 0.0762(4) Uani 1 1 d . A .

loop_
_atom_site_aniso_label
_atom_site_aniso_U_11
_atom_site_aniso_U_22
_atom_site_aniso_U_33
_atom_site_aniso_U_23
_atom_site_aniso_U_13
_atom_site_aniso_U_12
C1 0.0406(17) 0.0314(16) 0.0522(19) 0.0005(13) 0.0078(15) 0.0037(13)
C2 0.0460(19) 0.0337(18) 0.065(2) 0.0001(16) 0.0071(17) 0.0029(14)
C3 0.0449(17) 0.0356(16) 0.0408(17) 0.0022(13) 0.0059(14) 0.0062(14)
C4 0.066(2) 0.058(2) 0.0382(18) 0.0077(16) 0.0143(17) 0.0197(18)
C5 0.0494(19) 0.054(2) 0.053(2) 0.0149(17) 0.0198(17) 0.0130(16)
C6 0.0481(18) 0.0362(17) 0.0370(16) 0.0028(13) 0.0097(14) 0.0079(14)
C7 0.0435(17) 0.0367(16) 0.0363(16) -0.0003(13) 0.0031(14) 0.0058(13)
C8 0.0446(18) 0.0381(18) 0.058(2) 0.0087(15) 0.0060(16) -0.0017(14)
C9 0.0460(19) 0.046(2) 0.065(2) 0.0142(17) 0.0136(17) 0.0089(16)
C10 0.0376(18) 0.040(2) 0.094(3) -0.0065(19) 0.0080(19) 0.0000(15)
C12 0.051(2) 0.0344(18) 0.076(3) 0.0046(17) -0.0076(19) -0.0044(15)
C13 0.0393(17) 0.0450(19) 0.059(2) -0.0040(16) 0.0081(16) -0.0040(14)
C14 0.047(2) 0.040(2) 0.082(3) -0.0023(18) 0.0134(19) -0.0022(15)
C15 0.049(2) 0.072(3) 0.067(3) -0.014(2) 0.0101(19) 0.0052(19)
C16 0.051(2) 0.074(3) 0.119(4) 0.032(3) 0.025(3) -0.004(2)
C17 0.111(4) 0.114(4) 0.074(3) 0.019(3) 0.052(3) 0.060(4)
C18 0.087(3) 0.066(3) 0.039(2) 0.0086(18) 0.005(2) 0.022(2)
C19 0.056(2) 0.039(2) 0.070(3) 0.0060(17) 0.0174(19) 0.0010(16)
C22 0.041(2) 0.071(3) 0.094(3) -0.007(2) 0.010(2) -0.0056(19)
C23 0.062(3) 0.100(4) 0.066(3) -0.020(3) 0.011(2) -0.008(3)
C11A 0.032(3) 0.039(3) 0.051(3) 0.004(3) 0.003(3) -0.001(2)
C20A 0.068(4) 0.049(4) 0.062(4) -0.014(3) 0.010(3) 0.009(3)
C21A 0.056(4) 0.032(3) 0.118(7) 0.020(4) 0.018(4) -0.006(3)
C11B 0.045(5) 0.046(5) 0.067(7) 0.000(5) 0.006(5) -0.005(4)
C20B 0.066(8) 0.042(6) 0.137(13) -0.024(8) -0.002(8) 0.000(5)
C21B 0.067(7) 0.073(8) 0.076(7) 0.014(6) 0.015(6) -0.014(6)
N1 0.0440(15) 0.0389(15) 0.0485(16) 0.0075(12) 0.0103(13) 0.0105(12)
N2 0.0427(15) 0.0398(16) 0.0639(19) 0.0012(14) 0.0051(14) 0.0031(12)
O1 0.0710(19) 0.071(2) 0.100(2) 0.0387(17) 0.0367(18) 0.0416(16)
O2 0.0602(18) 0.0522(18) 0.127(3) 0.0129(18) -0.0161(18) 0.0108(14)
S1 0.0433(5) 0.0407(5) 0.0739(6) 0.0161(4) 0.0152(4) 0.0052(4)
S2 0.0520(5) 0.0385(5) 0.0549(5) -0.0052(4) -0.0060(4) 0.0052(4)
S3 0.0517(6) 0.0796(8) 0.0581(6) 0.0121(5) 0.0062(5) 0.0118(5)
S4 0.0483(6) 0.1118(11) 0.0711(7) -0.0120(7) 0.0197(5) 0.0033(6)

loop_
_atom_type_symbol
_atom_type_description
_atom_type_scat_dispersion_real
_atom_type_scat_dispersion_imag
_atom_type_scat_source
C C 0.0033 0.0016 'International Tables Vol C Tables 4.2.6.8 and 6.1.1.4'
H H 0 0 'International Tables Vol C Tables 4.2.6.8 and 6.1.1.4'
N N 0.0061 0.0033 'International Tables Vol C Tables 4.2.6.8 and 6.1.1.4'
O O 0.0106 0.006 'International Tables Vol C Tables 4.2.6.8 and 6.1.1.4'
S S 0.1246 0.1234 'International Tables Vol C Tables 4.2.6.8 and 6.1.1.4'

loop_
_geom_angle_atom_site_label_1
_geom_angle_atom_site_label_2
_geom_angle_atom_site_label_3
_geom_angle
C8 C1 C2 110.5(3)
C8 C1 C9 113.0(3)
C2 C1 C9 109.1(3)
C8 C1 C15 109.4(3)
C2 C1 C15 104.7(3)
C9 C1 C15 109.8(3)
C1 C2 S1 116.0(3)
C1 C2 H2A 108.3
S1 C2 H2A 108.3
C1 C2 H2B 108.3
S1 C2 H2B 108.3
H2A C2 H2B 107.4
C4 C3 C7 111.3(3)
C4 C3 S1 107.4(2)
C7 C3 S1 111.1(2)
C4 C3 S2 104.6(2)
C7 C3 S2 113.2(2)
S1 C3 S2 108.83(16)
C3 C4 C5 116.7(3)
C3 C4 H4A 108.1
C5 C4 H4A 108.1
C3 C4 H4B 108.1
C5 C4 H4B 108.1
H4A C4 H4B 107.3
N1 C5 C17 108.6(3)
N1 C5 C4 108.3(3)
C17 C5 C4 109.0(4)
N1 C5 C16 108.0(3)
C17 C5 C16 110.2(4)
C4 C5 C16 112.6(3)
N1 C6 C18 109.1(3)
N1 C6 C19 108.2(3)
C18 C6 C19 108.9(3)
N1 C6 C7 109.4(3)
C18 C6 C7 108.4(3)
C19 C6 C7 112.9(3)
C6 C7 C3 116.6(3)
C6 C7 H7A 108.1
C3 C7 H7A 108.1
C6 C7 H7B 108.1
C3 C7 H7B 108.1
H7A C7 H7B 107.3
C1 C8 S2 116.5(3)
C1 C8 H8A 108.2
S2 C8 H8A 108.2
C1 C8 H8B 108.2
S2 C8 H8B 108.2
H8A C8 H8B 107.3
C1 C9 S3 114.9(3)
C1 C9 H9A 108.6
S3 C9 H9A 108.6
C1 C9 H9B 108.6
S3 C9 H9B 108.6
H9A C9 H9B 107.5
C14 C10 C11B 107.7(4)
C14 C10 C11A 109.9(3)
C11B C10 C11A 35.8(4)
C14 C10 S4 103.7(3)
C11B C10 S4 90.9(5)
C11A C10 S4 123.0(3)
C14 C10 S3 109.7(3)
C11B C10 S3 131.3(5)
C11A C10 S3 101.1(3)
S4 C10 S3 109.1(2)
C20B C12 C11A 134.9(6)
C20B C12 N2 114.0(6)
C11A C12 N2 111.1(4)
C20B C12 C11B 116.1(8)
C11A C12 C11B 38.7(5)
N2 C12 C11B 117.1(4)
C20B C12 C21A 47.5(7)
C11A C12 C21A 114.3(5)
N2 C12 C21A 108.8(4)
C11B C12 C21A 132.8(5)
C20B C12 C20A 60.1(8)
C11A C12 C20A 112.3(4)
N2 C12 C20A 102.0(4)
C11B C12 C20A 73.7(6)
C21A C12 C20A 107.5(5)
C20B C12 C21B 102.1(9)
C11A C12 C21B 65.0(5)
N2 C12 C21B 103.1(5)
C11B C12 C21B 101.2(7)
C21A C12 C21B 56.6(6)
C20A C12 C21B 153.7(5)
N2 C13 C22 108.6(3)
N2 C13 C14 108.8(3)
C22 C13 C14 107.7(3)
N2 C13 C23 109.4(3)
C22 C13 C23 108.5(3)
C14 C13 C23 113.7(3)
C13 C14 C10 116.4(3)
C13 C14 H14A 108.2
C10 C14 H14A 108.2
C13 C14 H14B 108.2
C10 C14 H14B 108.2
H14A C14 H14B 107.3
C1 C15 S4 116.8(3)
C1 C15 H15A 108.1
S4 C15 H15A 108.1
C1 C15 H15B 108.1
S4 C15 H15B 108.1
H15A C15 H15B 107.3
C5 C16 H16A 109.5
C5 C16 H16B 109.5
H16A C16 H16B 109.5
C5 C16 H16C 109.5
H16A C16 H16C 109.5
H16B C16 H16C 109.5
C5 C17 H17A 109.5
C5 C17 H17B 109.5
H17A C17 H17B 109.5
C5 C17 H17C 109.5
H17A C17 H17C 109.5
H17B C17 H17C 109.5
C6 C18 H18A 109.5
C6 C18 H18B 109.5
H18A C18 H18B 109.5
C6 C18 H18C 109.5
H18A C18 H18C 109.5
H18B C18 H18C 109.5
C6 C19 H19A 109.5
C6 C19 H19B 109.5
H19A C19 H19B 109.5
C6 C19 H19C 109.5
H19A C19 H19C 109.5
H19B C19 H19C 109.5
C13 C22 H22A 109.5
C13 C22 H22B 109.5
H22A C22 H22B 109.5
C13 C22 H22C 109.5
H22A C22 H22C 109.5
H22B C22 H22C 109.5
C13 C23 H23A 109.5
C13 C23 H23B 109.5
H23A C23 H23B 109.5
C13 C23 H23C 109.5
H23A C23 H23C 109.5
H23B C23 H23C 109.5
C12 C11A C10 117.5(4)
C12 C11A H11A 107.9
C10 C11A H11A 107.9
C12 C11A H11B 107.9
C10 C11A H11B 107.9
H11A C11A H11B 107.2
C12 C20A H20A 109.5
C12 C20A H20B 109.5
H20A C20A H20B 109.5
C12 C20A H20C 109.5
H20A C20A H20C 109.5
H20B C20A H20C 109.5
C12 C21A H21A 109.5
C12 C21A H21B 109.5
H21A C21A H21B 109.5
C12 C21A H21C 109.5
H21A C21A H21C 109.5
H21B C21A H21C 109.5
C12 C11B C10 115.1(7)
C12 C11B H11C 108.5
C10 C11B H11C 108.5
C12 C11B H11D 108.5
C10 C11B H11D 108.5
H11C C11B H11D 107.5
C12 C20B H20D 109.5
C12 C20B H20E 109.5
H20D C20B H20E 109.5
C12 C20B H20F 109.5
H20D C20B H20F 109.5
H20E C20B H20F 109.5
C12 C21B H21D 109.5
C12 C21B H21E 109.5
H21D C21B H21E 109.5
C12 C21B H21F 109.5
H21D C21B H21F 109.5
H21E C21B H21F 109.5
O1 N1 C5 118.8(3)
O1 N1 C6 117.5(3)
C5 N1 C6 123.8(3)
O2 N2 C13 117.8(3)
O2 N2 C12 118.9(3)
C13 N2 C12 122.8(3)
C2 S1 C3 101.08(16)
C8 S2 C3 102.58(16)
C10 S3 C9 101.76(18)
C15 S4 C10 101.9(2)

loop_
_geom_bond_atom_site_label_1
_geom_bond_atom_site_label_2
_geom_bond_distance
C1 C8 1.528(5)
C1 C2 1.535(5)
C1 C9 1.535(5)
C1 C15 1.538(5)
C2 S1 1.803(4)
C2 H2A 0.97
C2 H2B 0.97
C3 C4 1.533(5)
C3 C7 1.538(4)
C3 S1 1.832(3)
C3 S2 1.837(3)
C4 C5 1.534(5)
C4 H4A 0.97
C4 H4B 0.97
C5 N1 1.469(4)
C5 C17 1.517(6)
C5 C16 1.543(6)
C6 N1 1.481(4)
C6 C18 1.519(5)
C6 C19 1.530(5)
C6 C7 1.533(4)
C7 H7A 0.97
C7 H7B 0.97
C8 S2 1.796(4)
C8 H8A 0.97
C8 H8B 0.97
C9 S3 1.817(4)
C9 H9A 0.97
C9 H9B 0.97
C10 C14 1.555(5)
C10 C11B 1.576(11)
C10 C11A 1.597(7)
C10 S4 1.806(5)
C10 S3 1.811(4)
C12 C20B 1.386(12)
C12 C11A 1.437(7)
C12 N2 1.487(5)
C12 C11B 1.498(11)
C12 C21A 1.509(7)
C12 C20A 1.628(8)
C12 C21B 1.758(12)
C13 N2 1.477(4)
C13 C22 1.523(5)
C13 C14 1.525(5)
C13 C23 1.527(6)
C14 H14A 0.97
C14 H14B 0.97
C15 S4 1.801(4)
C15 H15A 0.97
C15 H15B 0.97
C16 H16A 0.96
C16 H16B 0.96
C16 H16C 0.96
C17 H17A 0.96
C17 H17B 0.96
C17 H17C 0.96
C18 H18A 0.96
C18 H18B 0.96
C18 H18C 0.96
C19 H19A 0.96
C19 H19B 0.96
C19 H19C 0.96
C22 H22A 0.96
C22 H22B 0.96
C22 H22C 0.96
C23 H23A 0.96
C23 H23B 0.96
C23 H23C 0.96
C11A H11A 0.97
C11A H11B 0.97
C20A H20A 0.96
C20A H20B 0.96
C20A H20C 0.96
C21A H21A 0.96
C21A H21B 0.96
C21A H21C 0.96
C11B H11C 0.97
C11B H11D 0.97
C20B H20D 0.96
C20B H20E 0.96
C20B H20F 0.96
C21B H21D 0.96
C21B H21E 0.96
C21B H21F 0.96
N1 O1 1.275(3)
N2 O2 1.280(4)
